data_8106993
loop_
_publ_author_name
'Zhao, Chen-Liang'
'Zhang, Jing-Jie'
'Zhang, Qi-Long'
'Pan, Lu-Tai'

_publ_section_title
;
 Crystal structure of
 5,5,9,13-tetramethyltetracyclo[10&#x00B7;2&#x00B7;1&#x00B7;01,10&#x00B7;04,9]pentadecane-3,7,14-triol,
 C20H34O4
;
_journal_issue 3
_journal_name_full 'Zeitschrift f\"ur Kristallographie - New Crystal Structures'
_journal_page_first 745
_journal_page_last 746
_journal_paper_doi 10.1515/ncrs-2015-0254
_journal_volume 231
_journal_year 2016
_chemical_absolute_configuration unk
_chemical_formula_sum 'C20 H34 O4'
_chemical_formula_weight 338.47
_space_group_IT_number 19
_space_group_name_Hall 'P 2ac 2ab'
_space_group_name_H-M_alt 'P 21 21 21'
_symmetry_cell_setting orthorhombic
_symmetry_space_group_name_Hall 'P 2ac 2ab'
_symmetry_space_group_name_H-M 'P 21 21 21'
_atom_sites_solution_hydrogens geom
_atom_sites_solution_primary direct
_atom_sites_solution_secondary difmap
_cell_angle_alpha 90.00
_cell_angle_beta 90.00
_cell_angle_gamma 90.00
_cell_formula_units_Z 4
_cell_length_a 6.222(2)
_cell_length_b 13.705(5)
_cell_length_c 21.903(8)
_cell_measurement_reflns_used 1740
_cell_measurement_temperature 293(2)
_cell_measurement_theta_max 25.00
_cell_measurement_theta_min 1.75
_cell_volume 1867.7(11)
_computing_cell_refinement 'APEX2 (Bruker, 2003)'
_computing_data_collection 'APEX2 (Bruker, 2003)'
_computing_data_reduction 'SAINT (Bruker, 2003)'
_computing_molecular_graphics 'SHELXL-97 (Sheldrick, 2008)'
_computing_publication_material 'WinGX (Farrugia, 1999)'
_computing_structure_refinement 'SHELXL-97 (Sheldrick, 1997)'
_computing_structure_solution 'SHELXS-97 (Sheldrick, 2008)'
_diffrn_ambient_temperature 293(2)
_diffrn_measured_fraction_theta_full 0.995
_diffrn_measured_fraction_theta_max 0.995
_diffrn_measurement_device_type 'Bruker APEX II CCD Area Detector'
_diffrn_measurement_method '\f and \w scan'
_diffrn_radiation_monochromator graphite
_diffrn_radiation_source 'fine-focus sealed tube'
_diffrn_radiation_type MoK\a
_diffrn_radiation_wavelength 0.71073
_diffrn_reflns_av_R_equivalents 0.0717
_diffrn_reflns_av_sigmaI/netI 0.0803
_diffrn_reflns_limit_h_max 7
_diffrn_reflns_limit_h_min -6
_diffrn_reflns_limit_k_max 14
_diffrn_reflns_limit_k_min -16
_diffrn_reflns_limit_l_max 25
_diffrn_reflns_limit_l_min -26
_diffrn_reflns_number 9546
_diffrn_reflns_theta_full 25.00
_diffrn_reflns_theta_max 25.00
_diffrn_reflns_theta_min 1.75
_exptl_absorpt_coefficient_mu 0.082
_exptl_absorpt_correction_T_max 0.9871
_exptl_absorpt_correction_T_min 0.9807
_exptl_absorpt_correction_type multi-scan
_exptl_absorpt_process_details 'SADABS (Sheldrick,2008)'
_exptl_crystal_colour colourless
_exptl_crystal_density_diffrn 1.204
_exptl_crystal_density_method 'not measured'
_exptl_crystal_description block
_exptl_crystal_F_000 744
_exptl_crystal_size_max 0.24
_exptl_crystal_size_mid 0.21
_exptl_crystal_size_min 0.16
_refine_diff_density_max 0.229
_refine_diff_density_min -0.199
_refine_diff_density_rms 0.043
_refine_ls_abs_structure_details 'Flack H D (1983), Acta Cryst. A39, 876-881'
_refine_ls_abs_structure_Flack -3(3)
_refine_ls_extinction_coef 0.010(2)
_refine_ls_extinction_expression Fc^*^=kFc[1+0.001xFc^2^\l^3^/sin(2\q)]^-1/4^
_refine_ls_extinction_method SHELXL
_refine_ls_goodness_of_fit_ref 1.033
_refine_ls_hydrogen_treatment mixed
_refine_ls_matrix_type full
_refine_ls_number_parameters 215
_refine_ls_number_reflns 3247
_refine_ls_number_restraints 0
_refine_ls_restrained_S_all 1.033
_refine_ls_R_factor_all 0.1091
_refine_ls_R_factor_gt 0.0627
_refine_ls_shift/su_max 0.001
_refine_ls_shift/su_mean 0.000
_refine_ls_structure_factor_coef Fsqd
_refine_ls_weighting_details 'calc w=1/[\s^2^(Fo^2^)+(0.0679P)^2^+0.5277P] where P=(Fo^2^+2Fc^2^)/3'
_refine_ls_weighting_scheme calc
_refine_ls_wR_factor_gt 0.1393
_refine_ls_wR_factor_ref 0.1736
_reflns_number_gt 2029
_reflns_number_total 3247
_reflns_threshold_expression >2sigma(I)
_cod_data_source_file suppl_ncrs-2015-0254_suppl.cif
_cod_data_source_block 1
_cod_original_cell_volume 1867.9(12)
_cod_original_sg_symbol_Hall 'P2ac2ab '
_cod_original_sg_symbol_H-M P212121
_cod_database_code 8106993

loop_
_symmetry_equiv_pos_as_xyz
'x, y, z'
'-x+1/2, -y, z+1/2'
'x+1/2, -y+1/2, -z'
'-x, y+1/2, -z+1/2'

loop_
_atom_site_label
_atom_site_type_symbol
_atom_site_fract_x
_atom_site_fract_y
_atom_site_fract_z
_atom_site_U_iso_or_equiv
_atom_site_adp_type
_atom_site_occupancy
_atom_site_symmetry_multiplicity
_atom_site_calc_flag
_atom_site_refinement_flags
_atom_site_disorder_assembly
_atom_site_disorder_group
C1 C 0.5839(7) 0.3796(3) 0.72382(17) 0.0481(10) Uani 1 1 d . . .
H1A H 0.4362 0.3985 0.7316 0.058 Uiso 1 1 calc R . .
H1B H 0.5821 0.3134 0.7081 0.058 Uiso 1 1 calc R . .
C2 C 0.7050(7) 0.3803(3) 0.78364(17) 0.0485(11) Uani 1 1 d . . .
H2 H 0.8499 0.3541 0.7774 0.058 Uiso 1 1 calc R . .
C3 C 0.7201(8) 0.4826(3) 0.80864(18) 0.0522(11) Uani 1 1 d . . .
H3A H 0.8063 0.4808 0.8455 0.063 Uiso 1 1 calc R . .
H3B H 0.5768 0.5036 0.8201 0.063 Uiso 1 1 calc R . .
C4 C 0.8163(7) 0.5595(3) 0.76545(17) 0.0443(10) Uani 1 1 d . . .
C5 C 0.6986(6) 0.5524(3) 0.70237(16) 0.0389(9) Uani 1 1 d . . .
H5 H 0.5505 0.5725 0.7109 0.047 Uiso 1 1 calc R . .
C6 C 0.7750(7) 0.6222(3) 0.65253(17) 0.0429(10) Uani 1 1 d . . .
H6 H 0.9070 0.5953 0.6349 0.051 Uiso 1 1 calc R . .
C7 C 0.6068(7) 0.6280(3) 0.60169(18) 0.0477(10) Uani 1 1 d . . .
H7A H 0.4751 0.6544 0.6187 0.057 Uiso 1 1 calc R . .
H7B H 0.6573 0.6734 0.5709 0.057 Uiso 1 1 calc R . .
C8 C 0.5562(6) 0.5321(3) 0.57128(17) 0.0413(10) Uani 1 1 d . . .
C9 C 0.5135(6) 0.4526(3) 0.62052(17) 0.0406(10) Uani 1 1 d . . .
H9 H 0.3788 0.4730 0.6399 0.049 Uiso 1 1 calc R . .
C10 C 0.6773(6) 0.4475(3) 0.67423(17) 0.0400(9) Uani 1 1 d . . .
C11 C 0.4580(7) 0.3523(3) 0.58987(19) 0.0529(12) Uani 1 1 d . . .
H11A H 0.4838 0.3007 0.6193 0.063 Uiso 1 1 calc R . .
H11B H 0.3059 0.3516 0.5801 0.063 Uiso 1 1 calc R . .
C12 C 0.5845(9) 0.3292(3) 0.5318(2) 0.0622(13) Uani 1 1 d . . .
H12A H 0.5151 0.2760 0.5102 0.075 Uiso 1 1 calc R . .
H12B H 0.7284 0.3082 0.5427 0.075 Uiso 1 1 calc R . .
C13 C 0.5987(8) 0.4188(3) 0.4895(2) 0.0611(13) Uani 1 1 d . . .
H13 H 0.6663 0.4027 0.4504 0.073 Uiso 1 1 calc R . .
C14 C 0.7205(7) 0.4989(3) 0.52309(18) 0.0519(11) Uani 1 1 d . . .
H14A H 0.7585 0.5519 0.4958 0.062 Uiso 1 1 calc R . .
H14B H 0.8499 0.4737 0.5421 0.062 Uiso 1 1 calc R . .
C15 C 0.3505(6) 0.5407(3) 0.53054(17) 0.0443(10) Uani 1 1 d . . .
H15 H 0.2227 0.5247 0.5547 0.053 Uiso 1 1 calc R . .
C16 C 0.3818(7) 0.4650(3) 0.48092(18) 0.0525(11) Uani 1 1 d . . .
C17 C 0.2434(9) 0.4478(4) 0.4371(2) 0.0776(16) Uani 1 1 d . . .
H17A H 0.2756 0.4026 0.4068 0.093 Uiso 1 1 calc R . .
H17B H 0.1129 0.4809 0.4363 0.093 Uiso 1 1 calc R . .
C18 C 0.7658(9) 0.6570(3) 0.79713(19) 0.0664(14) Uani 1 1 d . . .
H18A H 0.6130 0.6644 0.8009 0.100 Uiso 1 1 calc R . .
H18B H 0.8229 0.7097 0.7733 0.100 Uiso 1 1 calc R . .
H18C H 0.8300 0.6576 0.8370 0.100 Uiso 1 1 calc R . .
C19 C 1.0618(7) 0.5521(4) 0.7610(2) 0.0670(14) Uani 1 1 d . . .
H19A H 1.1004 0.4915 0.7419 0.101 Uiso 1 1 calc R . .
H19B H 1.1228 0.5547 0.8012 0.101 Uiso 1 1 calc R . .
H19C H 1.1158 0.6054 0.7371 0.101 Uiso 1 1 calc R . .
C20 C 0.8956(7) 0.4021(3) 0.65438(19) 0.0528(11) Uani 1 1 d . . .
H20A H 0.9605 0.4423 0.6236 0.079 Uiso 1 1 calc R . .
H20B H 0.8715 0.3379 0.6382 0.079 Uiso 1 1 calc R . .
H20C H 0.9894 0.3979 0.6891 0.079 Uiso 1 1 calc R . .
O1 O 0.8209(5) 0.72007(18) 0.67282(11) 0.0520(8) Uani 1 1 d . . .
H1 H 0.7462 0.7588 0.6538 0.078 Uiso 1 1 calc R . .
O2 O 0.5883(6) 0.3182(2) 0.82505(13) 0.0695(10) Uani 1 1 d . . .
H2A H 0.6496 0.3172 0.8582 0.104 Uiso 1 1 calc R . .
O1W O 1.1064(6) 0.7747(2) 0.57952(16) 0.0611(9) Uiso 1 1 d . . .
H1D H 1.1352 0.8031 0.5473 0.45(10) Uiso 1 1 d R . .
H1C H 1.0352 0.7753 0.6050 0.17(3) Uiso 1 1 d R . .
O3 O 0.3258(5) 0.6357(2) 0.50351(12) 0.0576(9) Uani 1 1 d . . .
H3 H 0.3006 0.6298 0.4670 0.086 Uiso 1 1 calc R . .

loop_
_atom_site_aniso_label
_atom_site_aniso_U_11
_atom_site_aniso_U_22
_atom_site_aniso_U_33
_atom_site_aniso_U_23
_atom_site_aniso_U_13
_atom_site_aniso_U_12
C1 0.046(2) 0.050(3) 0.048(2) 0.007(2) -0.002(2) -0.003(2)
C2 0.047(2) 0.052(3) 0.047(2) 0.012(2) -0.002(2) -0.002(2)
C3 0.054(3) 0.059(3) 0.044(2) 0.001(2) -0.001(2) 0.003(2)
C4 0.050(2) 0.046(2) 0.037(2) -0.0005(18) -0.0053(19) 0.003(2)
C5 0.034(2) 0.045(2) 0.038(2) 0.0001(17) 0.0001(17) 0.0032(19)
C6 0.044(2) 0.038(2) 0.046(2) -0.0026(18) 0.003(2) -0.0043(19)
C7 0.055(3) 0.046(2) 0.042(2) 0.0032(19) 0.004(2) -0.007(2)
C8 0.036(2) 0.048(2) 0.040(2) 0.0029(18) 0.0018(18) -0.0034(19)
C9 0.036(2) 0.045(2) 0.041(2) 0.0006(18) 0.0002(18) -0.0022(19)
C10 0.039(2) 0.039(2) 0.042(2) 0.0032(18) 0.0025(19) -0.0003(18)
C11 0.057(3) 0.045(3) 0.057(3) -0.003(2) -0.001(2) -0.004(2)
C12 0.069(3) 0.055(3) 0.062(3) -0.021(2) -0.009(3) 0.004(3)
C13 0.060(3) 0.076(3) 0.046(3) -0.012(2) 0.009(2) 0.000(3)
C14 0.048(3) 0.059(3) 0.049(2) 0.001(2) 0.006(2) -0.001(2)
C15 0.040(2) 0.053(3) 0.040(2) 0.002(2) -0.0031(19) -0.002(2)
C16 0.054(3) 0.065(3) 0.039(2) -0.005(2) -0.006(2) -0.006(2)
C17 0.079(4) 0.102(4) 0.051(3) -0.017(3) -0.004(3) -0.005(3)
C18 0.095(4) 0.057(3) 0.046(2) -0.006(2) -0.007(3) 0.007(3)
C19 0.051(3) 0.080(3) 0.069(3) -0.002(3) -0.011(2) -0.003(3)
C20 0.047(2) 0.052(3) 0.059(3) -0.002(2) -0.001(2) 0.006(2)
O1 0.0633(19) 0.0407(16) 0.0521(17) 0.0033(13) -0.0077(15) -0.0101(14)
O2 0.070(2) 0.080(2) 0.0581(18) 0.0310(17) -0.0080(18) -0.0161(19)
O3 0.066(2) 0.066(2) 0.0408(16) 0.0115(14) -0.0078(15) 0.0033(16)

loop_
_atom_type_symbol
_atom_type_description
_atom_type_scat_dispersion_real
_atom_type_scat_dispersion_imag
_atom_type_scat_source
C C 0.0033 0.0016 'International Tables Vol C Tables 4.2.6.8 and 6.1.1.4'
H H 0.0000 0.0000 'International Tables Vol C Tables 4.2.6.8 and 6.1.1.4'
O O 0.0106 0.0060 'International Tables Vol C Tables 4.2.6.8 and 6.1.1.4'

loop_
_geom_angle_atom_site_label_1
_geom_angle_atom_site_label_2
_geom_angle_atom_site_label_3
_geom_angle
_geom_angle_site_symmetry_1
_geom_angle_site_symmetry_3
C2 C1 C10 114.7(3) . .
C2 C1 H1A 108.6 . .
C10 C1 H1A 108.6 . .
C2 C1 H1B 108.6 . .
C10 C1 H1B 108.6 . .
H1A C1 H1B 107.6 . .
O2 C2 C3 110.6(3) . .
O2 C2 C1 106.9(3) . .
C3 C2 C1 110.6(3) . .
O2 C2 H2 109.6 . .
C3 C2 H2 109.6 . .
C1 C2 H2 109.6 . .
C2 C3 C4 116.0(3) . .
C2 C3 H3A 108.3 . .
C4 C3 H3A 108.3 . .
C2 C3 H3B 108.3 . .
C4 C3 H3B 108.3 . .
H3A C3 H3B 107.4 . .
C19 C4 C3 112.5(4) . .
C19 C4 C18 106.8(4) . .
C3 C4 C18 103.8(3) . .
C19 C4 C5 113.9(4) . .
C3 C4 C5 108.6(3) . .
C18 C4 C5 110.8(3) . .
C6 C5 C4 116.5(3) . .
C6 C5 C10 108.6(3) . .
C4 C5 C10 116.2(3) . .
C6 C5 H5 104.7 . .
C4 C5 H5 104.7 . .
C10 C5 H5 104.7 . .
O1 C6 C5 115.1(3) . .
O1 C6 C7 108.2(3) . .
C5 C6 C7 109.9(3) . .
O1 C6 H6 107.8 . .
C5 C6 H6 107.8 . .
C7 C6 H6 107.8 . .
C8 C7 C6 114.8(3) . .
C8 C7 H7A 108.6 . .
C6 C7 H7A 108.6 . .
C8 C7 H7B 108.6 . .
C6 C7 H7B 108.6 . .
H7A C7 H7B 107.5 . .
C7 C8 C14 115.0(3) . .
C7 C8 C9 109.9(3) . .
C14 C8 C9 112.4(3) . .
C7 C8 C15 110.9(3) . .
C14 C8 C15 100.1(3) . .
C9 C8 C15 108.0(3) . .
C8 C9 C10 116.3(3) . .
C8 C9 C11 110.8(3) . .
C10 C9 C11 115.3(3) . .
C8 C9 H9 104.2 . .
C10 C9 H9 104.2 . .
C11 C9 H9 104.2 . .
C1 C10 C20 106.5(3) . .
C1 C10 C9 108.2(3) . .
C20 C10 C9 112.2(3) . .
C1 C10 C5 107.9(3) . .
C20 C10 C5 113.7(3) . .
C9 C10 C5 108.1(3) . .
C12 C11 C9 115.1(3) . .
C12 C11 H11A 108.5 . .
C9 C11 H11A 108.5 . .
C12 C11 H11B 108.5 . .
C9 C11 H11B 108.5 . .
H11A C11 H11B 107.5 . .
C11 C12 C13 111.4(4) . .
C11 C12 H12A 109.4 . .
C13 C12 H12A 109.4 . .
C11 C12 H12B 109.4 . .
C13 C12 H12B 109.4 . .
H12A C12 H12B 108.0 . .
C16 C13 C14 101.8(4) . .
C16 C13 C12 111.1(4) . .
C14 C13 C12 108.2(4) . .
C16 C13 H13 111.8 . .
C14 C13 H13 111.8 . .
C12 C13 H13 111.8 . .
C13 C14 C8 102.4(3) . .
C13 C14 H14A 111.3 . .
C8 C14 H14A 111.3 . .
C13 C14 H14B 111.3 . .
C8 C14 H14B 111.3 . .
H14A C14 H14B 109.2 . .
O3 C15 C16 109.8(3) . .
O3 C15 C8 113.0(3) . .
C16 C15 C8 104.6(3) . .
O3 C15 H15 109.8 . .
C16 C15 H15 109.8 . .
C8 C15 H15 109.8 . .
C17 C16 C13 127.3(4) . .
C17 C16 C15 124.3(4) . .
C13 C16 C15 108.3(3) . .
C16 C17 H17A 120.0 . .
C16 C17 H17B 120.0 . .
H17A C17 H17B 120.0 . .
C4 C18 H18A 109.5 . .
C4 C18 H18B 109.5 . .
H18A C18 H18B 109.5 . .
C4 C18 H18C 109.5 . .
H18A C18 H18C 109.5 . .
H18B C18 H18C 109.5 . .
C4 C19 H19A 109.5 . .
C4 C19 H19B 109.5 . .
H19A C19 H19B 109.5 . .
C4 C19 H19C 109.5 . .
H19A C19 H19C 109.5 . .
H19B C19 H19C 109.5 . .
C10 C20 H20A 109.5 . .
C10 C20 H20B 109.5 . .
H20A C20 H20B 109.5 . .
C10 C20 H20C 109.5 . .
H20A C20 H20C 109.5 . .
H20B C20 H20C 109.5 . .
C6 O1 H1 109.5 . .
C2 O2 H2A 109.5 . .
H1D O1W H1C 143.2 . .
C15 O3 H3 109.5 . .

loop_
_geom_bond_atom_site_label_1
_geom_bond_atom_site_label_2
_geom_bond_distance
_geom_bond_site_symmetry_2
C1 C2 1.512(5) .
C1 C10 1.544(5) .
C1 H1A 0.9700 .
C1 H1B 0.9700 .
C2 O2 1.440(5) .
C2 C3 1.508(6) .
C2 H2 0.9800 .
C3 C4 1.537(6) .
C3 H3A 0.9700 .
C3 H3B 0.9700 .
C4 C19 1.534(6) .
C4 C18 1.538(6) .
C4 C5 1.567(5) .
C5 C6 1.527(5) .
C5 C10 1.571(5) .
C5 H5 0.9800 .
C6 O1 1.441(4) .
C6 C7 1.530(6) .
C6 H6 0.9800 .
C7 C8 1.506(5) .
C7 H7A 0.9700 .
C7 H7B 0.9700 .
C8 C14 1.538(5) .
C8 C9 1.556(5) .
C8 C15 1.565(5) .
C9 C10 1.558(5) .
C9 C11 1.568(5) .
C9 H9 0.9800 .
C10 C20 1.556(5) .
C11 C12 1.529(6) .
C11 H11A 0.9700 .
C11 H11B 0.9700 .
C12 C13 1.541(6) .
C12 H12A 0.9700 .
C12 H12B 0.9700 .
C13 C16 1.502(6) .
C13 C14 1.523(6) .
C13 H13 0.9800 .
C14 H14A 0.9700 .
C14 H14B 0.9700 .
C15 O3 1.438(5) .
C15 C16 1.516(5) .
C15 H15 0.9800 .
C16 C17 1.310(6) .
C17 H17A 0.9300 .
C17 H17B 0.9300 .
C18 H18A 0.9600 .
C18 H18B 0.9600 .
C18 H18C 0.9600 .
C19 H19A 0.9600 .
C19 H19B 0.9600 .
C19 H19C 0.9600 .
C20 H20A 0.9600 .
C20 H20B 0.9600 .
C20 H20C 0.9600 .
O1 H1 0.8200 .
O2 H2A 0.8200 .
O1W H1D 0.8247 .
O1W H1C 0.7129 .
O3 H3 0.8200 .
